data_4107626
loop_
_publ_author_name
'Masaaki Ohba'
'Wakako Kaneko'
'Susumu Kitagawa'
'Takuho Maeda'
'Masaki Mito'

_publ_contact_author_address
;
Department of Synthetic Chemistry and Biological Chemistry, 
Graduate School of Engineering, Kyoto University, 
Katura, Nishikyo-ku, Kyoto 615-8510, Japan
;
_publ_contact_author_email ' ohba@sbchem.kyoto-u.ac.jp'
_publ_contact_author_fax ' +81-75-383-2732'
_publ_contact_author_name ' Masaaki Ohba'
_publ_contact_author_phone ' +81-75-383-2807'
_publ_section_title
;
 Pressure Response of Three-Dimensional Cyanide-Bridged Bimetallic Magnets
;
_journal_name_full 'Journal of the American Chemical Society'
_journal_page_first 4475
_journal_page_last 4484
_journal_paper_doi 10.1021/ja7110509
_journal_volume 130
_journal_year 2008
_chemical_formula_sum 'C30 H57 Cr2 N21 Ni3 O3'
_chemical_formula_weight 1040.01
_space_group_IT_number 205
_symmetry_cell_setting cubic
_symmetry_Int_Tables_number 205
_symmetry_space_group_name_Hall '-P 2ac 2ab 3'
_symmetry_space_group_name_H-M 'P a -3'
_cell_angle_alpha 90
_cell_angle_beta 90
_cell_angle_gamma 90
_cell_formula_units_Z 8
_cell_length_a 20.9742(7)
_cell_length_b 20.9742(7)
_cell_length_c 20.9742(7)
_cell_measurement_reflns_used 14001
_cell_measurement_temperature 293.1
_cell_measurement_theta_max 27.5
_cell_measurement_theta_min 3.1
_cell_volume 9226.9(5)
_computing_cell_refinement CRYSTALCLEAR
_computing_data_collection CRYSTALCLEAR
_computing_data_reduction 'teXsan Ver. 1.11'
_computing_publication_material 'teXsan Ver. 1.11'
_computing_structure_refinement 'teXsan Ver. 1.10'
_computing_structure_solution SIR92
_diffrn_detector_area_resol_mean 14.62
_diffrn_measured_fraction_theta_full 0.9901
_diffrn_measured_fraction_theta_max 0.9901
_diffrn_measurement_device_type 'Rigaku/MSC Mercury CCD'
_diffrn_measurement_method \w
_diffrn_radiation_type 'Mo K\a'
_diffrn_radiation_wavelength 0.7107
_diffrn_reflns_av_R_equivalents 0.084
_diffrn_reflns_limit_h_max 23
_diffrn_reflns_limit_h_min -27
_diffrn_reflns_limit_k_max 27
_diffrn_reflns_limit_k_min -21
_diffrn_reflns_limit_l_max 27
_diffrn_reflns_limit_l_min -27
_diffrn_reflns_number 340
_diffrn_reflns_theta_full 27.47
_diffrn_reflns_theta_max 27.47
_exptl_absorpt_coefficient_mu 17.14
_exptl_absorpt_correction_T_max 0.872
_exptl_absorpt_correction_T_min 0.872
_exptl_absorpt_correction_type none
_exptl_absorpt_process_details none
_exptl_crystal_colour Purple
_exptl_crystal_density_diffrn 1.497
_exptl_crystal_description Block
_exptl_crystal_size_max 0.140
_exptl_crystal_size_mid 0.110
_exptl_crystal_size_min 0.080
_refine_diff_density_max 1.27
_refine_diff_density_min -0.81
_refine_ls_extinction_method none
_refine_ls_goodness_of_fit_ref 0.775
_refine_ls_hydrogen_treatment noref
_refine_ls_number_parameters 179
_refine_ls_number_reflns 3507
_refine_ls_R_factor_gt 0.0310
_refine_ls_shift/su_max 0.0003
_refine_ls_structure_factor_coef Fsqd
_refine_ls_weighting_details 'w = 1/[\s^2^(Fo^2^) + (0.00000(Max(Fo^2^,0) + 2Fc^2^)/3)^2^]'
_refine_ls_weighting_scheme calc
_refine_ls_wR_factor_ref 0.0932
_reflns_number_gt 1865
_reflns_number_total 3518
_reflns_threshold_expression F^2^>2.0\s(F^2^)
_cod_data_source_file ja7110509-file002_1.cif
_cod_data_source_block '[Ni(dipn)]3[Cr(CN)6]2.3H2O(2)'
_cod_original_cell_volume 9226.9082
_cod_original_formula_sum 'C30 H57 Cr2 N21 O3 Ni3 '
_cod_database_code 4107626

loop_
_symmetry_equiv_pos_as_xyz
x,y,z
1/2+x,1/2-y,-z
-x,1/2+y,1/2-z
1/2-x,-y,1/2+z
z,x,y
1/2+z,1/2-x,-y
-z,1/2+x,1/2-y
1/2-z,-x,1/2+y
y,z,x
1/2+y,1/2-z,-x
-y,1/2+z,1/2-x
1/2-y,-z,1/2+x
-x,-y,-z
1/2-x,1/2+y,z
x,1/2-y,1/2+z
1/2+x,y,1/2-z
-z,-x,-y
1/2-z,1/2+x,y
z,1/2-x,1/2+y
1/2+z,x,1/2-y
-y,-z,-x
1/2-y,1/2+z,x
y,1/2-z,1/2+x
1/2+y,z,1/2-x

loop_
_atom_site_label
_atom_site_type_symbol
_atom_site_fract_x
_atom_site_fract_y
_atom_site_fract_z
_atom_site_U_iso_or_equiv
_atom_site_adp_type
_atom_site_occupancy
_atom_site_calc_flag
_atom_site_refinement_flags
Ni(1) Ni -0.02026(3) 0.24777(2) 0.01757(3) 0.0238(1) Uani 1.00 d .
Cr(1) Cr 0.0000 0.5000 0.0000 0.00994(6) Uani 1.00 d SP
Cr(2) Cr 0.0000 0.0000 0.0000 0.01063(6) Uani 1.00 d SP
Cr(3) Cr -0.19306(3) 0.3069 0.1931 0.0212(1) Uani 1.00 d SP
O(1) O 0.1165(2) 0.1160(2) 0.3850(2) 0.074(1) Uani 1.00 d .
N(1) N -0.0116(2) 0.3474(2) 0.0003(2) 0.030(1) Uani 1.00 d .
N(2) N -0.0227(2) 0.1490(2) 0.0281(2) 0.0245(10) Uani 1.00 d .
N(3) N -0.0963(2) 0.2626(2) 0.0817(2) 0.028(1) Uani 1.00 d .
N(4) N -0.2816(2) 0.3529(2) 0.3095(2) 0.056(2) Uani 1.00 d .
N(5) N -0.0898(2) 0.2404(2) -0.0539(2) 0.035(1) Uani 1.00 d .
N(6) N 0.0581(2) 0.2357(2) -0.0467(2) 0.034(1) Uani 1.00 d .
N(7) N 0.0385(2) 0.2605(2) 0.0967(2) 0.036(1) Uani 1.00 d .
C(1) C -0.0060(2) 0.4015(2) -0.0012(2) 0.018(1) Uani 1.00 d .
C(2) C -0.0168(2) 0.0955(2) 0.0198(2) 0.017(1) Uani 1.00 d .
C(3) C -0.1324(2) 0.2762(2) 0.1200(2) 0.024(1) Uani 1.00 d .
C(4) C -0.2498(2) 0.3373(2) 0.2680(2) 0.035(1) Uani 1.00 d .
C(5) C -0.0769(3) 0.2050(2) -0.1128(2) 0.045(2) Uani 1.00 d .
C(6) C -0.0145(3) 0.2260(2) -0.1417(2) 0.052(2) Uani 1.00 d .
C(7) C 0.0441(3) 0.2030(2) -0.1078(3) 0.048(2) Uani 1.00 d .
C(8) C 0.1166(2) 0.2083(2) -0.0187(3) 0.048(2) Uani 1.00 d .
C(9) C 0.1399(2) 0.2409(2) 0.0393(3) 0.049(2) Uani 1.00 d .
C(10) C 0.1011(2) 0.2279(2) 0.0995(3) 0.046(2) Uani 1.00 d .
H(1) H -0.1271 0.2221 -0.0337 0.0422 Uiso 1.00 calc .
H(2) H -0.1009 0.2834 -0.0656 0.0422 Uiso 1.00 calc .
H(3) H -0.1109 0.2104 -0.1428 0.0534 Uiso 1.00 calc .
H(4) H -0.0740 0.1599 -0.1034 0.0534 Uiso 1.00 calc .
H(5) H -0.0133 0.2725 -0.1416 0.0614 Uiso 1.00 calc .
H(6) H -0.0123 0.2132 -0.1859 0.0614 Uiso 1.00 calc .
H(7) H 0.0819 0.2076 -0.1352 0.0547 Uiso 1.00 calc .
H(8) H 0.0404 0.1582 -0.0990 0.0547 Uiso 1.00 calc .
H(9) H 0.0702 0.2785 -0.0593 0.0431 Uiso 1.00 calc .
H(10) H 0.1500 0.2080 -0.0509 0.0557 Uiso 1.00 calc .
H(11) H 0.1084 0.1646 -0.0079 0.0557 Uiso 1.00 calc .
H(12) H 0.1839 0.2303 0.0461 0.0572 Uiso 1.00 calc .
H(13) H 0.1391 0.2869 0.0302 0.0572 Uiso 1.00 calc .
H(14) H 0.0953 0.1843 0.1046 0.0547 Uiso 1.00 calc .
H(15) H 0.1251 0.2441 0.1364 0.0547 Uiso 1.00 calc .
H(16) H 0.0147 0.2489 0.1339 0.0417 Uiso 1.00 calc .
H(17) H 0.0465 0.3066 0.1002 0.0417 Uiso 1.00 calc .
H(18) H 0.1271 0.1583 0.3741 0.0180 Uiso 1.00 calc .
H(19) H 0.1059 0.1103 0.4328 0.0180 Uiso 1.00 calc .

loop_
_atom_site_aniso_label
_atom_site_aniso_U_11
_atom_site_aniso_U_22
_atom_site_aniso_U_33
_atom_site_aniso_U_12
_atom_site_aniso_U_13
_atom_site_aniso_U_23
Ni(1) 0.0317(3) 0.0112(3) 0.0284(3) 0.0000(3) 0.0073(2) -0.0003(3)
Cr(1) 0.0099(3) 0.0099 0.0099 0.0006(10) 0.0006 -0.0006
Cr(2) 0.0106(3) 0.0106 0.0106 -0.0007(10) 0.0007 0.0007
Cr(3) 0.0248(8) 0.0182 0.0206 0.0003(9) 0.0010 0.0027
O(1) 0.102(3) 0.077(3) 0.041(2) -0.050(2) -0.008(2) 0.025(2)
N(1) 0.037(2) 0.018(2) 0.034(2) 0.000(2) 0.000(2) 0.000(2)
N(2) 0.027(2) 0.018(2) 0.028(2) 0.002(2) 0.008(2) 0.001(2)
N(3) 0.034(2) 0.019(2) 0.032(2) 0.002(2) 0.007(2) -0.001(2)
N(4) 0.047(3) 0.076(3) 0.044(3) 0.002(3) 0.016(2) -0.008(3)
N(5) 0.044(2) 0.028(2) 0.033(2) -0.003(2) 0.003(2) 0.001(2)
N(6) 0.039(2) 0.021(2) 0.041(2) -0.002(2) 0.018(2) -0.001(2)
N(7) 0.040(2) 0.026(2) 0.041(2) -0.001(2) 0.000(2) 0.003(2)
C(1) 0.016(2) 0.018(2) 0.020(2) 0.001(2) -0.001(2) 0.000(2)
C(2) 0.015(2) 0.019(2) 0.016(2) 0.001(2) 0.004(2) 0.001(2)
C(3) 0.027(3) 0.019(2) 0.027(3) -0.004(2) -0.002(2) 0.000(2)
C(4) 0.033(3) 0.036(3) 0.037(3) -0.001(2) 0.003(2) 0.000(2)
C(5) 0.063(4) 0.038(3) 0.035(3) -0.009(3) -0.001(3) -0.003(2)
C(6) 0.082(4) 0.041(3) 0.032(3) -0.004(3) 0.018(3) -0.003(2)
C(7) 0.055(4) 0.040(3) 0.048(3) -0.004(3) 0.028(3) -0.010(3)
C(8) 0.043(3) 0.038(3) 0.064(4) 0.002(2) 0.026(3) 0.003(3)
C(9) 0.036(3) 0.039(3) 0.071(4) -0.002(2) 0.006(3) 0.007(3)
C(10) 0.039(3) 0.044(3) 0.056(4) -0.001(3) -0.008(3) 0.008(3)

loop_
_atom_type_symbol
_atom_type_description
_atom_type_scat_dispersion_real
_atom_type_scat_dispersion_imag
_atom_type_scat_source
C C 0.003 0.002
;International Tables for Crystallography
(1992, Vol. C, Tables 4.2.6.8 and 6.1.1.1)
;
H H 0.000 0.000
;International Tables for Crystallography
(1992, Vol. C, Table 6.1.1.2)
;
Cr Cr 0.321 0.624
;International Tables for Crystallography
(1992, Vol. C, Tables 4.2.6.8 and 6.1.1.1)
;
N N 0.006 0.003
;International Tables for Crystallography
(1992, Vol. C, Tables 4.2.6.8 and 6.1.1.1)
;
Ni Ni 0.339 1.112
;International Tables for Crystallography
(1992, Vol. C, Tables 4.2.6.8 and 6.1.1.1)
;
O O 0.011 0.006
;International Tables for Crystallography
(1992, Vol. C, Tables 4.2.6.8 and 6.1.1.1)
;

loop_
_geom_angle_atom_site_label_1
_geom_angle_atom_site_label_2
_geom_angle_atom_site_label_3
_geom_angle
_geom_angle_site_symmetry_1
_geom_angle_site_symmetry_3
_geom_angle_publ_flag
N(1) Ni(1) N(2) 174.9(1) . . yes
N(1) Ni(1) N(3) 91.6(1) . . yes
N(1) Ni(1) N(5) 90.6(1) . . yes
N(1) Ni(1) N(6) 86.8(1) . . yes
N(1) Ni(1) N(7) 87.6(1) . . yes
N(2) Ni(1) N(3) 93.4(1) . . yes
N(2) Ni(1) N(5) 89.2(1) . . yes
N(2) Ni(1) N(6) 88.2(1) . . yes
N(2) Ni(1) N(7) 93.3(1) . . yes
N(3) Ni(1) N(5) 86.6(1) . . yes
N(3) Ni(1) N(6) 178.2(1) . . yes
N(3) Ni(1) N(7) 85.4(1) . . yes
N(5) Ni(1) N(6) 94.3(1) . . yes
N(5) Ni(1) N(7) 171.8(1) . . yes
N(6) Ni(1) N(7) 93.6(1) . . yes
C(1) Cr(1) C(1) 87.2(2) . 7_555 yes
C(1) Cr(1) C(1) 92.8(2) . 22_555 yes
C(1) Cr(1) C(1) 87.2(2) . 10_455 yes
C(1) Cr(1) C(1) 92.8(2) . 19_554 yes
C(1) Cr(1) C(1) 180.0 . 13_565 yes
C(1) Cr(1) C(1) 92.8(2) 7_555 22_555 yes
C(1) Cr(1) C(1) 87.2(2) 7_555 10_455 yes
C(1) Cr(1) C(1) 180.0 7_555 19_554 yes
C(1) Cr(1) C(1) 92.8(2) 7_555 13_565 yes
C(1) Cr(1) C(1) 180.0 22_555 10_455 yes
C(1) Cr(1) C(1) 87.2(2) 22_555 19_554 yes
C(1) Cr(1) C(1) 87.2(2) 22_555 13_565 yes
C(1) Cr(1) C(1) 92.8(2) 10_455 19_554 yes
C(1) Cr(1) C(1) 92.8(2) 10_455 13_565 yes
C(1) Cr(1) C(1) 87.2(2) 19_554 13_565 yes
C(2) Cr(2) C(2) 90.2(1) . 5_555 yes
C(2) Cr(2) C(2) 90.2(1) . 9_555 yes
C(2) Cr(2) C(2) 180.0 . 13_555 yes
C(2) Cr(2) C(2) 89.8(1) . 17_555 yes
C(2) Cr(2) C(2) 89.8(1) . 21_555 yes
C(2) Cr(2) C(2) 90.2(1) 5_555 9_555 yes
C(2) Cr(2) C(2) 89.8(1) 5_555 13_555 yes
C(2) Cr(2) C(2) 180.0 5_555 17_555 yes
C(2) Cr(2) C(2) 89.8(1) 5_555 21_555 yes
C(2) Cr(2) C(2) 89.8(1) 9_555 13_555 yes
C(2) Cr(2) C(2) 89.8(1) 9_555 17_555 yes
C(2) Cr(2) C(2) 180.0 9_555 21_555 yes
C(2) Cr(2) C(2) 90.2(1) 13_555 17_555 yes
C(2) Cr(2) C(2) 90.2(1) 13_555 21_555 yes
C(2) Cr(2) C(2) 90.2(1) 17_555 21_555 yes
C(3) Cr(3) C(3) 88.2(2) . 7_555 yes
C(3) Cr(3) C(3) 88.2(2) . 10_455 yes
C(3) Cr(3) C(4) 177.5(2) . . yes
C(3) Cr(3) C(4) 93.4(2) . 7_555 yes
C(3) Cr(3) C(4) 90.0(2) . 10_455 yes
C(3) Cr(3) C(3) 88.2(2) 7_555 10_455 yes
C(3) Cr(3) C(4) 90.0(2) 7_555 . yes
C(3) Cr(3) C(4) 177.5(2) 7_555 7_555 yes
C(3) Cr(3) C(4) 93.4(2) 7_555 10_455 yes
C(3) Cr(3) C(4) 93.4(2) 10_455 . yes
C(3) Cr(3) C(4) 90.0(2) 10_455 7_555 yes
C(3) Cr(3) C(4) 177.5(2) 10_455 10_455 yes
C(4) Cr(3) C(4) 88.5(2) . 7_555 yes
C(4) Cr(3) C(4) 88.5(2) . 10_455 yes
C(4) Cr(3) C(4) 88.5(2) 7_555 10_455 yes
Ni(1) N(1) C(1) 171.8(3) . . yes
Ni(1) N(2) C(2) 163.2(3) . . yes
Ni(1) N(3) C(3) 171.2(4) . . yes
Ni(1) N(5) C(5) 120.7(3) . . yes
Ni(1) N(6) C(7) 116.6(3) . . yes
Ni(1) N(6) C(8) 115.6(3) . . yes
C(7) N(6) C(8) 109.3(4) . . yes
Ni(1) N(7) C(10) 119.7(3) . . yes
Cr(1) C(1) N(1) 176.8(3) . . yes
Cr(2) C(2) N(2) 175.5(3) . . yes
Cr(3) C(3) N(3) 175.1(4) . . yes
Cr(3) C(4) N(4) 178.7(4) . . yes
N(5) C(5) C(6) 110.6(4) . . yes
C(5) C(6) C(7) 115.3(4) . . yes
N(6) C(7) C(6) 115.1(4) . . yes
N(6) C(8) C(9) 115.0(4) . . yes
C(8) C(9) C(10) 114.9(4) . . yes
N(7) C(10) C(9) 110.9(4) . . yes

loop_
_geom_bond_atom_site_label_1
_geom_bond_atom_site_label_2
_geom_bond_distance
_geom_bond_site_symmetry_2
_geom_bond_publ_flag
Ni(1) N(1) 2.129(4) . yes
Ni(1) N(2) 2.083(3) . yes
Ni(1) N(3) 2.111(4) . yes
Ni(1) N(5) 2.098(4) . yes
Ni(1) N(6) 2.141(4) . yes
Ni(1) N(7) 2.084(4) . yes
Cr(1) C(1) 2.071(4) . yes
Cr(1) C(1) 2.071(4) 7_555 yes
Cr(1) C(1) 2.071(4) 22_555 yes
Cr(1) C(1) 2.071(4) 10_455 yes
Cr(1) C(1) 2.071(4) 19_554 yes
Cr(1) C(1) 2.071(4) 13_565 yes
Cr(2) C(2) 2.076(4) . yes
Cr(2) C(2) 2.076(4) 5_555 yes
Cr(2) C(2) 2.076(4) 9_555 yes
Cr(2) C(2) 2.076(4) 13_555 yes
Cr(2) C(2) 2.076(4) 17_555 yes
Cr(2) C(2) 2.076(4) 21_555 yes
Cr(3) C(3) 2.093(5) . yes
Cr(3) C(3) 2.093(5) 7_555 yes
Cr(3) C(3) 2.093(5) 10_455 yes
Cr(3) C(4) 2.072(5) . yes
Cr(3) C(4) 2.072(5) 7_555 yes
Cr(3) C(4) 2.072(5) 10_455 yes
N(1) C(1) 1.139(4) . yes
N(2) C(2) 1.143(4) . yes
N(3) C(3) 1.139(5) . yes
N(4) C(4) 1.144(5) . yes
N(5) C(5) 1.466(6) . yes
N(6) C(7) 1.482(6) . yes
N(6) C(8) 1.478(6) . yes
N(7) C(10) 1.483(6) . yes
C(5) C(6) 1.508(7) . yes
C(6) C(7) 1.498(7) . yes
C(8) C(9) 1.478(7) . yes
C(9) C(10) 1.526(7) . yes

loop_
_geom_contact_atom_site_label_1
_geom_contact_atom_site_label_2
_geom_contact_distance
_geom_contact_site_symmetry_2
O(1) N(4) 2.734(6) 18_555
O(1) N(7) 3.105(5) 5_555
O(1) N(5) 3.315(6) 12_555
O(1) C(10) 3.331(6) 5_555
O(1) C(1) 3.342(5) 12_555
O(1) N(1) 3.352(5) 12_555
O(1) C(9) 3.465(6) 5_555
O(1) C(1) 3.526(6) 15_555
O(1) C(1) 3.572(5) 5_555
N(4) C(5) 3.448(7) 18_455
N(4) C(8) 3.466(7) 11_555
N(4) C(7) 3.581(7) 11_555
